data_1575471
loop_
_publ_author_name
'Hakkarainen, Eetu'
'Lin, Hao-Cheng'
'Nechaev, Anton A.'
'Peshkov, Vsevolod A.'
'Eskelinen, Toni'
'Chang, Kai-Hsin'
'Liao, Tzu-Hao'
'Chen, Po-Yu'
'Koshevoy, Igor O.'
'Lin, Hao-Wu'
'Chou, Pi-Tai'
'Belyaev, Andrey'

_publ_section_title
;
 Metal-free pyridinium salts with strong room-temperature phosphorescence
 and microsecond radiative lifetime.
;
_journal_issue 37
_journal_name_full 'Chemical science'
_journal_page_first 17261
_journal_page_last 17267
_journal_paper_doi 10.1039/d5sc03813h
_journal_volume 16
_journal_year 2025
_chemical_formula_moiety 'I, C9 H14 N O3'
_chemical_formula_sum 'C9 H14 I N O3'
_chemical_formula_weight 311.11
_space_group_crystal_system monoclinic
_space_group_IT_number 14
_space_group_name_Hall '-P 2yn'
_space_group_name_H-M_alt 'P 1 21/n 1'
_atom_sites_solution_hydrogens geom
_audit_creation_date 2025-02-05
_audit_creation_method
;
Olex2 1.5
(compiled 2021.07.19 svn.r715e62df for OlexSys, GUI svn.r6380)
;
_audit_update_record
;
2025-04-08 deposited with the CCDC.	2025-08-15 downloaded from the CCDC.
;
_cell_angle_alpha 90
_cell_angle_beta 98.5070(10)
_cell_angle_gamma 90
_cell_formula_units_Z 4
_cell_length_a 6.62750(10)
_cell_length_b 11.30050(10)
_cell_length_c 14.8296(2)
_cell_measurement_reflns_used 6627
_cell_measurement_temperature 100.00(10)
_cell_measurement_theta_max 78.3530
_cell_measurement_theta_min 4.9230
_cell_volume 1098.43(2)
_computing_cell_refinement 'CrysAlisPro 1.171.43.124a (Rigaku OD, 2024)'
_computing_data_collection 'CrysAlisPro 1.171.43.124a (Rigaku OD, 2024)'
_computing_data_reduction 'CrysAlisPro 1.171.43.124a (Rigaku OD, 2024)'
_computing_molecular_graphics 'Olex2 1.5 (Dolomanov et al., 2009)'
_computing_publication_material 'Olex2 1.5 (Dolomanov et al., 2009)'
_computing_structure_refinement 'SHELXL 2019/3 (Sheldrick, 2015)'
_computing_structure_solution 'SHELXT 2018/2 (Sheldrick, 2018)'
_diffrn_ambient_environment N~2~
_diffrn_ambient_temperature 100.00(10)
_diffrn_detector 'Hybrid Pixel Array Detector'
_diffrn_detector_area_resol_mean 7.41
_diffrn_detector_type HyPix
_diffrn_measured_fraction_theta_full 1.000
_diffrn_measured_fraction_theta_max 0.969
_diffrn_measurement_details
;
List of Runs (angles in degrees, time in seconds):

  # Type    Start    End  Width  t~exp~   \w     \q     \k     \f   Frames
#--------------------------------------------------------------------------
  1  \w    -60.00 -33.00   0.50    0.20    -- -106.00  61.00  90.00   54
  2  \w   -105.00 -67.00   0.50    0.20    -- -106.00  77.00 -30.00   76
  3  \w    -66.00 -33.00   0.50    0.20    -- -106.00  61.00 -60.00   66
  4  \w    -62.00 -35.00   0.50    0.20    -- -106.00  61.00-120.00   54
  5  \w    -70.00 -33.00   0.50    0.20    -- -106.00  61.00-150.00   74
  6  \w    -67.00 -34.00   0.50    0.20    -- -106.00  61.00-180.00   66
  7  \w    -71.00 -41.00   0.50    0.20    -- -106.00  61.00 -90.00   60
  8  \w    -71.00 -34.00   0.50    0.20    -- -106.00  61.00 150.00   74
  9  \w    -59.00 -33.00   0.50    0.20    -- -106.00  61.00  60.00   52
 10  \w    -71.00 -34.00   0.50    0.20    -- -106.00  61.00   0.00   74
 11  \w    -68.00 -36.00   0.50    0.20    -- -106.00  61.00 -30.00   64
 12  \w    -23.00  43.00   0.50    0.10    --   47.95 -38.00 -60.00  132
 13  \w    -25.00   0.00   0.50    0.10    --  -47.95  23.00-117.00   50
 14  \w    -26.00  -1.00   0.50    0.10    --   47.95 -19.00 -60.00   50
 15  \w    -26.00  21.00   0.50    0.10    --   47.95 -23.00  77.00   94
 16  \w     57.00 111.00   0.50    0.20    --  113.25-125.00  30.00  108
 17  \w     69.00  99.00   0.50    0.20    --  113.25 -95.00 -30.00   60
 18  \w    138.00 177.00   0.50    0.20    --  113.25  23.00-117.00   78
 19  \w    102.00 168.00   0.50    0.20    --  113.25  30.00-150.00  132
 20  \w    133.00 177.00   0.50    0.20    --  113.25  45.00 -60.00   88
 21  \w     48.00 122.00   0.50    0.10    --   47.95  23.00-117.00  148
 22  \w     74.00 104.00   0.50    0.20    --  113.25 -77.00  90.00   60
 23  \w     45.00  70.00   0.50    0.20    --  113.25 -61.00 150.00   50
 24  \w     46.00  72.00   0.50    0.20    --  113.25 -77.00  90.00   52
 25  \w     44.00  69.00   0.50    0.20    --  113.25 -61.00  60.00   50
 26  \w     42.00  67.00   0.50    0.20    --  113.25 -61.00   0.00   50
 27  \w    -91.00 -65.00   0.50    0.10    --  -47.95 -23.00  77.00   52
 28  \w    -90.00 -45.00   0.50    0.20    -- -106.00 125.00 -30.00   90
 29  \w   -134.00 -93.00   0.50    0.20    -- -106.00 -23.00  77.00   82
 30  \w   -114.00 -75.00   0.50    0.10    --  -47.95-125.00 -90.00   78
;
_diffrn_measurement_device 'four-circle diffractometer'
_diffrn_measurement_device_type 'XtaLAB Synergy, Single source at home/near, HyPix'
_diffrn_measurement_method '\w scans'
_diffrn_measurement_specimen_support 'MiTeGen micromount'
_diffrn_orient_matrix_type 'CrysAlisPro convention (1999,Acta A55,543-557)'
_diffrn_orient_matrix_UB_11 0.2238730000
_diffrn_orient_matrix_UB_12 0.0392546000
_diffrn_orient_matrix_UB_13 0.0046980000
_diffrn_orient_matrix_UB_21 -0.0163356000
_diffrn_orient_matrix_UB_22 -0.0144042000
_diffrn_orient_matrix_UB_23 -0.1041621000
_diffrn_orient_matrix_UB_31 -0.0696088000
_diffrn_orient_matrix_UB_32 0.1297388000
_diffrn_orient_matrix_UB_33 -0.0128965000
_diffrn_radiation_monochromator mirror
_diffrn_radiation_probe x-ray
_diffrn_radiation_type 'Cu K\a'
_diffrn_radiation_wavelength 1.54184
_diffrn_reflns_av_R_equivalents 0.0241
_diffrn_reflns_av_unetI/netI 0.0203
_diffrn_reflns_Laue_measured_fraction_full 1.000
_diffrn_reflns_Laue_measured_fraction_max 0.969
_diffrn_reflns_limit_h_max 8
_diffrn_reflns_limit_h_min -8
_diffrn_reflns_limit_k_max 14
_diffrn_reflns_limit_k_min -8
_diffrn_reflns_limit_l_max 18
_diffrn_reflns_limit_l_min -18
_diffrn_reflns_number 8215
_diffrn_reflns_point_group_measured_fraction_full 1.000
_diffrn_reflns_point_group_measured_fraction_max 0.969
_diffrn_reflns_theta_full 67.684
_diffrn_reflns_theta_max 79.616
_diffrn_reflns_theta_min 4.941
_diffrn_source 'micro-focus sealed X-ray tube'
_diffrn_source_current 1.4
_diffrn_source_power 0.07
_diffrn_source_type 'PhotonJet (Cu) X-ray Source'
_diffrn_source_voltage 50.0
_exptl_absorpt_coefficient_mu 22.797
_exptl_absorpt_correction_T_max 1.00000
_exptl_absorpt_correction_T_min 0.61741
_exptl_absorpt_correction_type multi-scan
_exptl_absorpt_process_details
;
CrysAlisPro 1.171.43.124a (Rigaku Oxford Diffraction, 2024)
Empirical absorption correction using spherical harmonics,
implemented in SCALE3 ABSPACK scaling algorithm.
;
_exptl_crystal_colour 'clear colourless'
_exptl_crystal_colour_lustre clear
_exptl_crystal_colour_primary colourless
_exptl_crystal_density_diffrn 1.881
_exptl_crystal_description block
_exptl_crystal_F_000 608
_exptl_crystal_size_max 0.03
_exptl_crystal_size_mid 0.015
_exptl_crystal_size_min 0.015
_refine_diff_density_max 0.765
_refine_diff_density_min -0.750
_refine_diff_density_rms 0.122
_refine_ls_extinction_coef 0.00161(13)
_refine_ls_extinction_expression Fc^*^=kFc[1+0.001xFc^2^\l^3^/sin(2\q)]^-1/4^
_refine_ls_extinction_method 'SHELXL-2019/2 (Sheldrick 2019)'
_refine_ls_goodness_of_fit_ref 1.091
_refine_ls_hydrogen_treatment constr
_refine_ls_matrix_type full
_refine_ls_number_parameters 133
_refine_ls_number_reflns 2322
_refine_ls_number_restraints 0
_refine_ls_restrained_S_all 1.091
_refine_ls_R_factor_all 0.0234
_refine_ls_R_factor_gt 0.0229
_refine_ls_shift/su_max 0.001
_refine_ls_shift/su_mean 0.000
_refine_ls_structure_factor_coef Fsqd
_refine_ls_weighting_details 'w=1/[\s^2^(Fo^2^)+(0.0416P)^2^+1.1904P] where P=(Fo^2^+2Fc^2^)/3'
_refine_ls_weighting_scheme calc
_refine_ls_wR_factor_gt 0.0639
_refine_ls_wR_factor_ref 0.0644
_reflns_Friedel_coverage 0.000
_reflns_number_gt 2277
_reflns_number_total 2322
_reflns_threshold_expression 'I > 2\s(I)'
_cod_data_source_file d5sc03813h2.cif
_cod_data_source_block 6_100k_auto
_cod_depositor_comments 'Adding full bibliography for 1575468--1575476.cif.'
_cod_database_code 1575471
_shelx_shelxl_version_number 2019/3
_chemical_oxdiff_formula 'C10 H10 O3 N1 I1'
_chemical_oxdiff_usercomment 'clear crystal'
_shelx_space_group_comment
;
The symmetry employed for this shelxl refinement is uniquely defined
by the following loop, which should always be used as a source of
symmetry information in preference to the above space-group names.
They are only intended as comments.
;
_shelx_estimated_absorpt_t_max 0.726
_shelx_estimated_absorpt_t_min 0.548
_olex2_refinement_description
;
1.a Secondary CH2 refined with riding coordinates:
 C8(H8A,H8B), C9(H9A,H9B)
1.b Aromatic/amide H refined with riding coordinates:
 C2(H2A)
1.c Idealised Me refined as rotating group:
 C7(H7A,H7B,H7C), C1(H1A,H1B,H1C)
1.d Idealised tetrahedral OH refined as rotating group:
 O2(H2), O3(H3), O1(H1)
;
_olex2_submission_special_instructions 'No special instructions were received'
_oxdiff_exptl_absorpt_empirical_details
;
Empirical correction (ABSPACK) includes:
- Absorption correction using spherical harmonics
- Frame scaling
;
_oxdiff_exptl_absorpt_empirical_full_max 1.369
_oxdiff_exptl_absorpt_empirical_full_min 0.795

loop_
_space_group_symop_operation_xyz
'x, y, z'
'-x+1/2, y+1/2, -z+1/2'
'-x, -y, -z'
'x-1/2, -y-1/2, z-1/2'

loop_
_atom_site_label
_atom_site_type_symbol
_atom_site_fract_x
_atom_site_fract_y
_atom_site_fract_z
_atom_site_U_iso_or_equiv
_atom_site_adp_type
_atom_site_occupancy
_atom_site_site_symmetry_order
_atom_site_calc_flag
_atom_site_refinement_flags_posn
_atom_site_refinement_flags_adp
_atom_site_refinement_flags_occupancy
_atom_site_disorder_assembly
_atom_site_disorder_group
I1 I 0.37906(2) 0.37335(2) 0.20602(2) 0.00807(9) Uani 1 1 d . . . . .
O2 O 0.3192(3) 0.51279(17) 0.40501(14) 0.0182(4) Uani 1 1 d . . . . .
H2 H 0.325728 0.473039 0.357666 0.027 Uiso 1 1 calc R U . . .
O3 O 0.8438(3) 0.90850(19) 0.48110(14) 0.0156(4) Uani 1 1 d . . . . .
H3 H 0.943020 0.916309 0.452272 0.023 Uiso 1 1 calc R U . . .
O1 O 0.1159(3) 0.59954(18) 0.52095(14) 0.0149(4) Uani 1 1 d . . . . .
H1 H 0.145166 0.551706 0.481506 0.022 Uiso 1 1 calc R U . . .
N1 N 0.3845(3) 0.84953(19) 0.62505(14) 0.0064(4) Uani 1 1 d . . . . .
C2 C 0.5383(4) 0.8642(2) 0.57538(19) 0.0077(5) Uani 1 1 d . . . . .
H2A H 0.633136 0.926926 0.589657 0.009 Uiso 1 1 calc R U . . .
C4 C 0.4208(4) 0.6953(2) 0.48401(16) 0.0072(4) Uani 1 1 d . . . . .
C6 C 0.2439(4) 0.7631(2) 0.60714(16) 0.0071(4) Uani 1 1 d . . . . .
C8 C 0.4489(4) 0.6133(2) 0.40638(19) 0.0102(5) Uani 1 1 d . . . . .
H8A H 0.417613 0.656395 0.347861 0.012 Uiso 1 1 calc R U . . .
H8B H 0.592802 0.586990 0.413109 0.012 Uiso 1 1 calc R U . . .
C7 C 0.0773(4) 0.7518(2) 0.66449(18) 0.0115(5) Uani 1 1 d . . . . .
H7A H 0.136364 0.730696 0.726945 0.017 Uiso 1 1 calc R U . . .
H7B H -0.018238 0.689920 0.639196 0.017 Uiso 1 1 calc R U . . .
H7C H 0.004753 0.827285 0.664911 0.017 Uiso 1 1 calc R U . . .
C1 C 0.3785(4) 0.9280(2) 0.70435(15) 0.0102(5) Uani 1 1 d . . . . .
H1A H 0.403410 0.881296 0.760594 0.015 Uiso 1 1 calc R U . . .
H1B H 0.244099 0.965645 0.699504 0.015 Uiso 1 1 calc R U . . .
H1C H 0.483886 0.988999 0.705545 0.015 Uiso 1 1 calc R U . . .
C3 C 0.5583(4) 0.7887(2) 0.50417(16) 0.0072(4) Uani 1 1 d . . . . .
C5 C 0.2621(4) 0.6844(2) 0.53565(16) 0.0079(5) Uani 1 1 d . . . . .
C9 C 0.7291(4) 0.8074(2) 0.44872(17) 0.0115(5) Uani 1 1 d . . . . .
H9A H 0.818828 0.736912 0.453654 0.014 Uiso 1 1 calc R U . . .
H9B H 0.671915 0.818408 0.383728 0.014 Uiso 1 1 calc R U . . .

loop_
_atom_site_aniso_label
_atom_site_aniso_U_11
_atom_site_aniso_U_22
_atom_site_aniso_U_33
_atom_site_aniso_U_23
_atom_site_aniso_U_13
_atom_site_aniso_U_12
I1 0.00976(12) 0.00819(13) 0.00697(12) -0.00049(4) 0.00359(7) 0.00081(4)
O2 0.0293(11) 0.0116(9) 0.0165(9) -0.0074(7) 0.0124(8) -0.0076(8)
O3 0.0165(10) 0.0186(10) 0.0144(9) -0.0038(8) 0.0111(8) -0.0091(8)
O1 0.0153(10) 0.0123(8) 0.0188(10) -0.0079(8) 0.0081(8) -0.0085(8)
N1 0.0081(10) 0.0070(8) 0.0046(9) 0.0008(8) 0.0029(8) 0.0026(8)
C2 0.0086(12) 0.0074(11) 0.0075(12) 0.0023(8) 0.0022(9) -0.0007(8)
C4 0.0110(11) 0.0061(10) 0.0042(10) 0.0016(8) 0.0000(9) 0.0016(9)
C6 0.0079(11) 0.0070(11) 0.0062(10) 0.0036(8) 0.0005(9) 0.0012(9)
C8 0.0160(13) 0.0076(11) 0.0074(12) -0.0017(9) 0.0038(10) 0.0017(9)
C7 0.0115(11) 0.0129(12) 0.0115(11) -0.0010(9) 0.0059(9) -0.0014(9)
C1 0.0139(13) 0.0098(13) 0.0078(12) -0.0039(8) 0.0042(10) -0.0003(8)
C3 0.0073(10) 0.0090(11) 0.0062(10) 0.0031(9) 0.0033(8) 0.0016(9)
C5 0.0090(11) 0.0069(11) 0.0079(11) 0.0010(9) 0.0019(9) -0.0006(9)
C9 0.0135(12) 0.0138(12) 0.0088(11) -0.0023(9) 0.0067(9) -0.0030(10)

loop_
_atom_type_symbol
_atom_type_description
_atom_type_scat_dispersion_real
_atom_type_scat_dispersion_imag
_atom_type_scat_source
C C 0.0181 0.0091 'International Tables Vol C Tables 4.2.6.8 and 6.1.1.4'
H H 0.0000 0.0000 'International Tables Vol C Tables 4.2.6.8 and 6.1.1.4'
I I -0.3257 6.8362 'International Tables Vol C Tables 4.2.6.8 and 6.1.1.4'
N N 0.0311 0.0180 'International Tables Vol C Tables 4.2.6.8 and 6.1.1.4'
O O 0.0492 0.0322 'International Tables Vol C Tables 4.2.6.8 and 6.1.1.4'

loop_
_geom_angle_atom_site_label_1
_geom_angle_atom_site_label_2
_geom_angle_atom_site_label_3
_geom_angle
_geom_angle_site_symmetry_1
_geom_angle_site_symmetry_3
_geom_angle_publ_flag
C8 O2 H2 109.5 . . ?
C9 O3 H3 109.5 . . ?
C5 O1 H1 109.5 . . ?
C2 N1 C1 118.1(2) . . ?
C6 N1 C2 122.4(2) . . ?
C6 N1 C1 119.5(2) . . ?
N1 C2 H2A 119.8 . . ?
N1 C2 C3 120.4(2) . . ?
C3 C2 H2A 119.8 . . ?
C3 C4 C8 118.5(2) . . ?
C5 C4 C8 123.5(2) . . ?
C5 C4 C3 118.0(2) . . ?
N1 C6 C7 119.8(2) . . ?
N1 C6 C5 118.3(2) . . ?
C5 C6 C7 121.9(2) . . ?
O2 C8 C4 111.0(2) . . ?
O2 C8 H8A 109.4 . . ?
O2 C8 H8B 109.4 . . ?
C4 C8 H8A 109.4 . . ?
C4 C8 H8B 109.4 . . ?
H8A C8 H8B 108.0 . . ?
C6 C7 H7A 109.5 . . ?
C6 C7 H7B 109.5 . . ?
C6 C7 H7C 109.5 . . ?
H7A C7 H7B 109.5 . . ?
H7A C7 H7C 109.5 . . ?
H7B C7 H7C 109.5 . . ?
N1 C1 H1A 109.5 . . ?
N1 C1 H1B 109.5 . . ?
N1 C1 H1C 109.5 . . ?
H1A C1 H1B 109.5 . . ?
H1A C1 H1C 109.5 . . ?
H1B C1 H1C 109.5 . . ?
C2 C3 C4 119.9(2) . . ?
C2 C3 C9 119.7(2) . . ?
C4 C3 C9 120.5(2) . . ?
O1 C5 C4 123.5(2) . . ?
O1 C5 C6 115.5(2) . . ?
C4 C5 C6 121.0(2) . . ?
O3 C9 C3 109.7(2) . . ?
O3 C9 H9A 109.7 . . ?
O3 C9 H9B 109.7 . . ?
C3 C9 H9A 109.7 . . ?
C3 C9 H9B 109.7 . . ?
H9A C9 H9B 108.2 . . ?

loop_
_geom_bond_atom_site_label_1
_geom_bond_atom_site_label_2
_geom_bond_distance
_geom_bond_site_symmetry_2
_geom_bond_publ_flag
O2 H2 0.8400 . ?
O2 C8 1.422(3) . ?
O3 H3 0.8400 . ?
O3 C9 1.416(3) . ?
O1 H1 0.8400 . ?
O1 C5 1.358(3) . ?
N1 C2 1.353(3) . ?
N1 C6 1.348(3) . ?
N1 C1 1.478(3) . ?
C2 H2A 0.9500 . ?
C2 C3 1.379(4) . ?
C4 C8 1.511(3) . ?
C4 C3 1.398(3) . ?
C4 C5 1.395(3) . ?
C6 C7 1.495(3) . ?
C6 C5 1.403(3) . ?
C8 H8A 0.9900 . ?
C8 H8B 0.9900 . ?
C7 H7A 0.9800 . ?
C7 H7B 0.9800 . ?
C7 H7C 0.9800 . ?
C1 H1A 0.9800 . ?
C1 H1B 0.9800 . ?
C1 H1C 0.9800 . ?
C3 C9 1.510(3) . ?
C9 H9A 0.9900 . ?
C9 H9B 0.9900 . ?

loop_
_geom_torsion_atom_site_label_1
_geom_torsion_atom_site_label_2
_geom_torsion_atom_site_label_3
_geom_torsion_atom_site_label_4
_geom_torsion
_geom_torsion_site_symmetry_1
_geom_torsion_site_symmetry_2
_geom_torsion_site_symmetry_3
_geom_torsion_site_symmetry_4
_geom_torsion_publ_flag
N1 C2 C3 C4 -1.0(4) . . . . ?
N1 C2 C3 C9 179.2(2) . . . . ?
N1 C6 C5 O1 -179.9(2) . . . . ?
N1 C6 C5 C4 -0.3(3) . . . . ?
C2 N1 C6 C7 -179.9(2) . . . . ?
C2 N1 C6 C5 1.6(3) . . . . ?
C2 C3 C9 O3 -1.4(3) . . . . ?
C4 C3 C9 O3 178.7(2) . . . . ?
C6 N1 C2 C3 -0.9(4) . . . . ?
C8 C4 C3 C2 -179.2(2) . . . . ?
C8 C4 C3 C9 0.6(3) . . . . ?
C8 C4 C5 O1 -0.5(4) . . . . ?
C8 C4 C5 C6 179.9(2) . . . . ?
C7 C6 C5 O1 1.5(3) . . . . ?
C7 C6 C5 C4 -178.9(2) . . . . ?
C1 N1 C2 C3 176.0(2) . . . . ?
C1 N1 C6 C7 3.3(3) . . . . ?
C1 N1 C6 C5 -175.3(2) . . . . ?
C3 C4 C8 O2 170.1(2) . . . . ?
C3 C4 C5 O1 178.1(2) . . . . ?
C3 C4 C5 C6 -1.5(3) . . . . ?
C5 C4 C8 O2 -11.3(3) . . . . ?
C5 C4 C3 C2 2.1(3) . . . . ?
C5 C4 C3 C9 -178.0(2) . . . . ?
